data_7226431
loop_
_publ_author_name
'Jin, Gong'
'Sun, Jing'
'Yan, Chao Guo'

_publ_section_title
;
 Formation of zwitterionic salts via three-component reaction of
 benzimidazolium bromides, aromatic aldehydes and 1,3-indanedione
;
_journal_name_full 'RSC Adv.'
_journal_paper_doi 10.1039/C6RA16838H
_journal_year 2016
_chemical_formula_moiety 'C31 H29 Cl N2 O4, H2 O'
_chemical_formula_sum 'C31 H31 Cl N2 O5'
_chemical_formula_weight 547.03
_space_group_crystal_system triclinic
_space_group_IT_number 2
_space_group_name_Hall '-P 1'
_space_group_name_H-M_alt 'P -1'
_symmetry_space_group_name_Hall '-P 1'
_symmetry_space_group_name_H-M 'P -1'
_atom_sites_solution_hydrogens mixed
_audit_block_doi 10.5517/ccdc.csd.cc1lym16
_audit_creation_method SHELXL-2014/7
_audit_update_record
;
2016-06-29 deposited with the CCDC.
2016-08-25 downloaded from the CCDC.
;
_cell_angle_alpha 71.029(6)
_cell_angle_beta 80.098(6)
_cell_angle_gamma 78.561(6)
_cell_formula_units_Z 2
_cell_length_a 9.1914(17)
_cell_length_b 12.057(2)
_cell_length_c 13.832(3)
_cell_measurement_reflns_used 7290
_cell_measurement_temperature 296(2)
_cell_measurement_theta_max 27.28
_cell_measurement_theta_min 2.28
_cell_volume 1411.2(5)
_computing_cell_refinement 'Bruker SAINT'
_computing_data_collection 'Bruker APEX2'
_computing_data_reduction 'Bruker SAINT'
_computing_molecular_graphics 'Bruker SHELXTL'
_computing_publication_material 'Bruker SHELXTL'
_computing_structure_refinement 'SHELXL-2014/7 (Sheldrick, 2014)'
_computing_structure_solution 'SHELXS-97 (Sheldrick 2008)'
_diffrn_ambient_temperature 296(2)
_diffrn_measured_fraction_theta_full 0.986
_diffrn_measured_fraction_theta_max 0.978
_diffrn_measurement_device_type 'CCD area detector'
_diffrn_measurement_method 'phi and omega scans'
_diffrn_radiation_source 'fine-focus sealed tube'
_diffrn_radiation_type MoK\a
_diffrn_radiation_wavelength 0.71073
_diffrn_reflns_av_R_equivalents 0.0628
_diffrn_reflns_av_unetI/netI 0.0778
_diffrn_reflns_Laue_measured_fraction_full 0.986
_diffrn_reflns_Laue_measured_fraction_max 0.978
_diffrn_reflns_limit_h_max 12
_diffrn_reflns_limit_h_min -11
_diffrn_reflns_limit_k_max 15
_diffrn_reflns_limit_k_min -15
_diffrn_reflns_limit_l_max 17
_diffrn_reflns_limit_l_min -18
_diffrn_reflns_number 20683
_diffrn_reflns_point_group_measured_fraction_full 0.986
_diffrn_reflns_point_group_measured_fraction_max 0.978
_diffrn_reflns_theta_full 25.242
_diffrn_reflns_theta_max 27.670
_diffrn_reflns_theta_min 1.567
_exptl_absorpt_coefficient_mu 0.178
_exptl_absorpt_correction_T_max 0.965
_exptl_absorpt_correction_T_min 0.958
_exptl_absorpt_correction_type multi-scan
_exptl_absorpt_process_details sadabs
_exptl_crystal_colour yellow
_exptl_crystal_density_diffrn 1.287
_exptl_crystal_description block
_exptl_crystal_F_000 576
_exptl_crystal_size_max 0.240
_exptl_crystal_size_mid 0.220
_exptl_crystal_size_min 0.200
_refine_diff_density_max 0.600
_refine_diff_density_min -0.470
_refine_diff_density_rms 0.058
_refine_ls_extinction_method none
_refine_ls_goodness_of_fit_ref 1.036
_refine_ls_hydrogen_treatment mixed
_refine_ls_matrix_type full
_refine_ls_number_parameters 362
_refine_ls_number_reflns 6435
_refine_ls_number_restraints 3
_refine_ls_restrained_S_all 1.035
_refine_ls_R_factor_all 0.1160
_refine_ls_R_factor_gt 0.0624
_refine_ls_shift/su_max 0.000
_refine_ls_shift/su_mean 0.000
_refine_ls_structure_factor_coef Fsqd
_refine_ls_weighting_details 'w=1/[\s^2^(Fo^2^)+(0.0940P)^2^+0.3174P] where P=(Fo^2^+2Fc^2^)/3'
_refine_ls_weighting_scheme calc
_refine_ls_wR_factor_gt 0.1598
_refine_ls_wR_factor_ref 0.1901
_reflns_Friedel_coverage 0.000
_reflns_number_gt 3906
_reflns_number_total 6435
_reflns_threshold_expression 'I > 2\s(I)'
_cod_data_source_file c6ra16838h2.cif
_cod_data_source_block 2e
_cod_database_code 7226431
_shelx_shelxl_version_number 2014/7
_shelx_space_group_comment
; 
The symmetry employed for this shelxl refinement is uniquely defined 
by the following loop, which should always be used as a source of 
symmetry information in preference to the above space-group names. 
They are only intended as comments. 
;
_shelx_estimated_absorpt_t_min 0.959
_shelx_estimated_absorpt_t_max 0.965

loop_
_space_group_symop_operation_xyz
'x, y, z'
'-x, -y, -z'

loop_
_atom_site_label
_atom_site_type_symbol
_atom_site_fract_x
_atom_site_fract_y
_atom_site_fract_z
_atom_site_U_iso_or_equiv
_atom_site_adp_type
_atom_site_occupancy
_atom_site_site_symmetry_order
_atom_site_calc_flag
_atom_site_refinement_flags_posn
_atom_site_refinement_flags_adp
C1 C 0.2984(6) -0.2842(4) 0.2270(4) 0.1245(17) Uani 1 1 d . .
H1A H 0.2660 -0.3585 0.2664 0.187 Uiso 1 1 calc R U
H1B H 0.4055 -0.2953 0.2142 0.187 Uiso 1 1 calc R U
H1C H 0.2569 -0.2551 0.1627 0.187 Uiso 1 1 calc R U
C2 C 0.2457(5) -0.1944(3) 0.2870(3) 0.0969(12) Uani 1 1 d . .
H2A H 0.2829 -0.2272 0.3536 0.116 Uiso 1 1 calc R U
H2B H 0.2897 -0.1232 0.2505 0.116 Uiso 1 1 calc R U
C3 C 0.0804(4) -0.1605(3) 0.3033(3) 0.0694(9) Uani 1 1 d . .
H3A H 0.0359 -0.2322 0.3360 0.083 Uiso 1 1 calc R U
H3B H 0.0440 -0.1232 0.2367 0.083 Uiso 1 1 calc R U
C4 C 0.0282(3) -0.0777(2) 0.3680(2) 0.0486(7) Uani 1 1 d . .
H4A H -0.0801 -0.0606 0.3750 0.058 Uiso 1 1 calc R U
H4B H 0.0589 -0.1162 0.4362 0.058 Uiso 1 1 calc R U
C5 C 0.0489(2) 0.12357(19) 0.23369(17) 0.0320(5) Uani 1 1 d . .
C6 C -0.0594(3) 0.1355(2) 0.17046(18) 0.0398(6) Uani 1 1 d . .
H6 H -0.1194 0.0776 0.1829 0.048 Uiso 1 1 calc R U
C7 C -0.0729(3) 0.2372(2) 0.08899(19) 0.0446(6) Uani 1 1 d . .
H7 H -0.1435 0.2485 0.0445 0.054 Uiso 1 1 calc R U
C8 C 0.0170(3) 0.3241(2) 0.07124(18) 0.0432(6) Uani 1 1 d . .
H8 H 0.0043 0.3917 0.0150 0.052 Uiso 1 1 calc R U
C9 C 0.1234(3) 0.31382(19) 0.13349(17) 0.0373(5) Uani 1 1 d . .
H9 H 0.1828 0.3723 0.1210 0.045 Uiso 1 1 calc R U
C10 C 0.1371(2) 0.21061(18) 0.21633(16) 0.0301(5) Uani 1 1 d . .
C11 C 0.1968(2) 0.06531(19) 0.35644(17) 0.0350(5) Uani 1 1 d . .
H11 H 0.2432 0.0200 0.4145 0.042 Uiso 1 1 calc R U
C12 C 0.3364(2) 0.23655(19) 0.31032(17) 0.0318(5) Uani 1 1 d . .
H12 H 0.3420 0.3080 0.2511 0.038 Uiso 1 1 calc R U
C13 C 0.2824(2) 0.2743(2) 0.40722(18) 0.0365(5) Uani 1 1 d . .
C14 C 0.2875(4) 0.4199(3) 0.4872(2) 0.0649(8) Uani 1 1 d . .
H14A H 0.1971 0.3944 0.5291 0.078 Uiso 1 1 calc R U
H14B H 0.2748 0.5058 0.4677 0.078 Uiso 1 1 calc R U
C15 C 0.4170(4) 0.3684(3) 0.5480(3) 0.0730(9) Uani 1 1 d . .
H15A H 0.4229 0.2837 0.5735 0.109 Uiso 1 1 calc R U
H15B H 0.4040 0.4000 0.6048 0.109 Uiso 1 1 calc R U
H15C H 0.5075 0.3884 0.5048 0.109 Uiso 1 1 calc R U
C16 C 0.6101(2) 0.35859(19) 0.23347(17) 0.0350(5) Uani 1 1 d . .
C17 C 0.7292(2) 0.41470(19) 0.25410(17) 0.0351(5) Uani 1 1 d . .
C18 C 0.7782(3) 0.5213(2) 0.2016(2) 0.0470(6) Uani 1 1 d . .
H18 H 0.7359 0.5725 0.1436 0.056 Uiso 1 1 calc R U
C19 C 0.8937(3) 0.5500(2) 0.2385(2) 0.0538(7) Uani 1 1 d . .
H19 H 0.9297 0.6212 0.2045 0.065 Uiso 1 1 calc R U
C20 C 0.9542(3) 0.4742(2) 0.3242(2) 0.0514(7) Uani 1 1 d . .
H20 H 1.0318 0.4944 0.3470 0.062 Uiso 1 1 calc R U
C21 C 0.9020(3) 0.3675(2) 0.3779(2) 0.0432(6) Uani 1 1 d . .
H21 H 0.9422 0.3174 0.4371 0.052 Uiso 1 1 calc R U
C22 C 0.7894(2) 0.33825(19) 0.34127(17) 0.0328(5) Uani 1 1 d . .
C23 C 0.7095(2) 0.23089(19) 0.37854(17) 0.0326(5) Uani 1 1 d . .
C24 C 0.6019(2) 0.24978(18) 0.31140(16) 0.0310(5) Uani 1 1 d . .
C25 C 0.4959(2) 0.16546(18) 0.32170(16) 0.0313(5) Uani 1 1 d . .
H25 H 0.4945 0.1109 0.3919 0.038 Uiso 1 1 calc R U
C26 C 0.5457(2) 0.09072(19) 0.24873(17) 0.0336(5) Uani 1 1 d . .
C27 C 0.5453(3) 0.1386(2) 0.14261(19) 0.0473(6) Uani 1 1 d . .
H27 H 0.5055 0.2178 0.1146 0.057 Uiso 1 1 calc R U
C28 C 0.6041(3) 0.0690(3) 0.0781(2) 0.0585(7) Uani 1 1 d . .
H28 H 0.6034 0.1013 0.0073 0.070 Uiso 1 1 calc R U
C29 C 0.6633(3) -0.0478(3) 0.1198(2) 0.0574(7) Uani 1 1 d . .
C30 C 0.6642(3) -0.0973(2) 0.2233(2) 0.0600(8) Uani 1 1 d . .
H30 H 0.7045 -0.1765 0.2507 0.072 Uiso 1 1 calc R U
C31 C 0.6044(3) -0.0279(2) 0.2872(2) 0.0485(6) Uani 1 1 d . .
H31 H 0.6037 -0.0618 0.3580 0.058 Uiso 1 1 calc R U
Cl1 Cl 0.74131(12) -0.13389(9) 0.03839(8) 0.1016(4) Uani 1 1 d . .
N1 N 0.0897(2) 0.03432(16) 0.32215(14) 0.0350(4) Uani 1 1 d . .
N2 N 0.22837(19) 0.17054(15) 0.29580(13) 0.0305(4) Uani 1 1 d . .
O1 O 0.2270(2) 0.21164(16) 0.48552(13) 0.0540(5) Uani 1 1 d . .
O2 O 0.31097(19) 0.38199(14) 0.39460(13) 0.0483(4) Uani 1 1 d . .
O3 O 0.5374(2) 0.40541(15) 0.15760(13) 0.0527(5) Uani 1 1 d . .
O4 O 0.7391(2) 0.14445(15) 0.45525(13) 0.0532(5) Uani 1 1 d . .
O5 O 0.3046(3) 0.5548(3) 0.0486(2) 0.0937(8) Uani 1 1 d D .
H5A H 0.358(3) 0.4849(18) 0.092(4) 0.30(4) Uiso 1 1 d D .
H5B H 0.370(2) 0.6129(15) 0.032(2) 0.067(10) Uiso 1 1 d D .

loop_
_atom_site_aniso_label
_atom_site_aniso_U_11
_atom_site_aniso_U_22
_atom_site_aniso_U_33
_atom_site_aniso_U_23
_atom_site_aniso_U_13
_atom_site_aniso_U_12
C1 0.167(5) 0.083(3) 0.120(4) -0.046(3) 0.005(3) -0.006(3)
C2 0.096(3) 0.077(2) 0.131(4) -0.052(2) -0.016(3) -0.005(2)
C3 0.086(2) 0.0474(16) 0.081(2) -0.0108(15) -0.0205(18) -0.0293(16)
C4 0.0506(15) 0.0447(14) 0.0502(15) 0.0009(12) -0.0111(12) -0.0281(12)
C5 0.0273(11) 0.0330(12) 0.0347(12) -0.0093(9) -0.0018(9) -0.0051(9)
C6 0.0315(12) 0.0462(14) 0.0442(14) -0.0137(11) -0.0091(10) -0.0075(10)
C7 0.0378(13) 0.0531(15) 0.0442(14) -0.0156(12) -0.0160(11) 0.0015(11)
C8 0.0497(15) 0.0366(13) 0.0376(13) -0.0055(10) -0.0094(12) 0.0008(11)
C9 0.0402(13) 0.0311(12) 0.0390(13) -0.0094(10) -0.0017(11) -0.0061(10)
C10 0.0266(11) 0.0327(11) 0.0317(12) -0.0117(9) -0.0008(9) -0.0053(9)
C11 0.0334(12) 0.0357(12) 0.0353(12) -0.0054(10) -0.0068(10) -0.0105(10)
C12 0.0288(11) 0.0333(11) 0.0348(12) -0.0091(9) -0.0033(9) -0.0109(9)
C13 0.0278(12) 0.0375(13) 0.0459(14) -0.0139(11) -0.0043(10) -0.0062(10)
C14 0.071(2) 0.0659(19) 0.076(2) -0.0480(16) 0.0041(16) -0.0171(16)
C15 0.096(3) 0.069(2) 0.068(2) -0.0288(17) -0.0126(19) -0.0282(19)
C16 0.0309(12) 0.0358(12) 0.0359(13) -0.0055(10) -0.0054(10) -0.0072(10)
C17 0.0306(12) 0.0360(12) 0.0391(13) -0.0126(10) -0.0001(10) -0.0072(9)
C18 0.0486(15) 0.0387(14) 0.0511(15) -0.0083(11) -0.0023(12) -0.0124(11)
C19 0.0499(16) 0.0414(14) 0.074(2) -0.0203(14) 0.0039(14) -0.0206(12)
C20 0.0393(14) 0.0528(16) 0.076(2) -0.0332(15) -0.0066(13) -0.0152(12)
C21 0.0369(13) 0.0457(14) 0.0522(15) -0.0179(12) -0.0139(11) -0.0055(11)
C22 0.0282(11) 0.0330(11) 0.0389(13) -0.0145(10) -0.0032(9) -0.0032(9)
C23 0.0310(12) 0.0312(11) 0.0352(12) -0.0094(9) -0.0071(10) -0.0018(9)
C24 0.0274(11) 0.0330(11) 0.0335(12) -0.0105(9) -0.0034(9) -0.0063(9)
C25 0.0302(11) 0.0323(11) 0.0306(11) -0.0067(9) -0.0043(9) -0.0069(9)
C26 0.0273(11) 0.0354(12) 0.0400(13) -0.0120(10) -0.0038(10) -0.0082(9)
C27 0.0489(15) 0.0468(15) 0.0456(15) -0.0162(12) -0.0074(12) -0.0005(12)
C28 0.0603(18) 0.073(2) 0.0470(16) -0.0275(15) -0.0043(14) -0.0065(15)
C29 0.0487(16) 0.0593(18) 0.073(2) -0.0393(16) 0.0019(14) -0.0016(13)
C30 0.0595(18) 0.0424(15) 0.077(2) -0.0240(15) -0.0014(16) -0.0006(13)
C31 0.0509(16) 0.0411(14) 0.0508(16) -0.0132(12) -0.0013(12) -0.0061(12)
Cl1 0.1111(8) 0.1018(7) 0.1039(8) -0.0733(6) 0.0048(6) 0.0133(6)
N1 0.0332(10) 0.0359(10) 0.0358(10) -0.0044(8) -0.0057(8) -0.0144(8)
N2 0.0281(9) 0.0297(9) 0.0343(10) -0.0065(8) -0.0052(8) -0.0101(7)
O1 0.0590(11) 0.0622(12) 0.0463(11) -0.0202(9) 0.0097(9) -0.0292(9)
O2 0.0546(11) 0.0395(10) 0.0582(11) -0.0242(8) -0.0023(9) -0.0116(8)
O3 0.0560(11) 0.0542(11) 0.0420(10) 0.0073(8) -0.0231(9) -0.0171(9)
O4 0.0598(11) 0.0448(10) 0.0519(11) 0.0037(8) -0.0272(9) -0.0140(9)
O5 0.0736(16) 0.0995(19) 0.0817(17) 0.0043(15) -0.0189(13) 0.0018(15)

loop_
_atom_type_symbol
_atom_type_description
_atom_type_scat_dispersion_real
_atom_type_scat_dispersion_imag
_atom_type_scat_source
C C 0.0033 0.0016 'International Tables Vol C Tables 4.2.6.8 and 6.1.1.4'
H H 0.0000 0.0000 'International Tables Vol C Tables 4.2.6.8 and 6.1.1.4'
N N 0.0061 0.0033 'International Tables Vol C Tables 4.2.6.8 and 6.1.1.4'
O O 0.0106 0.0060 'International Tables Vol C Tables 4.2.6.8 and 6.1.1.4'
Cl Cl 0.1484 0.1585 'International Tables Vol C Tables 4.2.6.8 and 6.1.1.4'

loop_
_geom_angle_atom_site_label_1
_geom_angle_atom_site_label_2
_geom_angle_atom_site_label_3
_geom_angle
C2 C1 H1A 109.5
C2 C1 H1B 109.5
H1A C1 H1B 109.5
C2 C1 H1C 109.5
H1A C1 H1C 109.5
H1B C1 H1C 109.5
C3 C2 C1 114.8(4)
C3 C2 H2A 108.6
C1 C2 H2A 108.6
C3 C2 H2B 108.6
C1 C2 H2B 108.6
H2A C2 H2B 107.5
C2 C3 C4 114.7(3)
C2 C3 H3A 108.6
C4 C3 H3A 108.6
C2 C3 H3B 108.6
C4 C3 H3B 108.6
H3A C3 H3B 107.6
N1 C4 C3 111.7(2)
N1 C4 H4A 109.3
C3 C4 H4A 109.3
N1 C4 H4B 109.3
C3 C4 H4B 109.3
H4A C4 H4B 107.9
C10 C5 C6 121.9(2)
C10 C5 N1 106.79(18)
C6 C5 N1 131.3(2)
C7 C6 C5 116.5(2)
C7 C6 H6 121.8
C5 C6 H6 121.8
C6 C7 C8 121.4(2)
C6 C7 H7 119.3
C8 C7 H7 119.3
C9 C8 C7 122.7(2)
C9 C8 H8 118.7
C7 C8 H8 118.7
C8 C9 C10 115.9(2)
C8 C9 H9 122.0
C10 C9 H9 122.0
C5 C10 C9 121.6(2)
C5 C10 N2 106.08(18)
C9 C10 N2 132.35(19)
N1 C11 N2 110.13(19)
N1 C11 H11 124.9
N2 C11 H11 124.9
N2 C12 C13 109.28(17)
N2 C12 C25 114.18(17)
C13 C12 C25 107.62(17)
N2 C12 H12 108.5
C13 C12 H12 108.5
C25 C12 H12 108.5
O1 C13 O2 125.0(2)
O1 C13 C12 123.6(2)
O2 C13 C12 111.39(19)
O2 C14 C15 110.6(2)
O2 C14 H14A 109.5
C15 C14 H14A 109.5
O2 C14 H14B 109.5
C15 C14 H14B 109.5
H14A C14 H14B 108.1
C14 C15 H15A 109.5
C14 C15 H15B 109.5
H15A C15 H15B 109.5
C14 C15 H15C 109.5
H15A C15 H15C 109.5
H15B C15 H15C 109.5
O3 C16 C24 129.4(2)
O3 C16 C17 122.88(19)
C24 C16 C17 107.67(18)
C18 C17 C22 121.9(2)
C18 C17 C16 130.3(2)
C22 C17 C16 107.74(19)
C17 C18 C19 117.6(2)
C17 C18 H18 121.2
C19 C18 H18 121.2
C20 C19 C18 120.6(2)
C20 C19 H19 119.7
C18 C19 H19 119.7
C19 C20 C21 121.4(2)
C19 C20 H20 119.3
C21 C20 H20 119.3
C22 C21 C20 118.2(2)
C22 C21 H21 120.9
C20 C21 H21 120.9
C21 C22 C17 120.2(2)
C21 C22 C23 132.2(2)
C17 C22 C23 107.64(18)
O4 C23 C24 129.1(2)
O4 C23 C22 123.66(19)
C24 C23 C22 107.25(18)
C16 C24 C23 109.68(18)
C16 C24 C25 125.59(19)
C23 C24 C25 124.72(18)
C24 C25 C26 112.69(17)
C24 C25 C12 108.72(17)
C26 C25 C12 113.47(17)
C24 C25 H25 107.2
C26 C25 H25 107.2
C12 C25 H25 107.2
C31 C26 C27 117.9(2)
C31 C26 C25 119.4(2)
C27 C26 C25 122.5(2)
C28 C27 C26 120.5(2)
C28 C27 H27 119.8
C26 C27 H27 119.8
C29 C28 C27 119.6(3)
C29 C28 H28 120.2
C27 C28 H28 120.2
C30 C29 C28 121.2(3)
C30 C29 Cl1 119.3(2)
C28 C29 Cl1 119.4(2)
C29 C30 C31 119.0(3)
C29 C30 H30 120.5
C31 C30 H30 120.5
C30 C31 C26 121.9(3)
C30 C31 H31 119.1
C26 C31 H31 119.1
C11 N1 C5 108.51(17)
C11 N1 C4 125.60(19)
C5 N1 C4 125.86(18)
C11 N2 C10 108.48(17)
C11 N2 C12 126.47(18)
C10 N2 C12 125.03(17)
C13 O2 C14 116.3(2)
H5A O5 H5B 104.4(2)

loop_
_geom_bond_atom_site_label_1
_geom_bond_atom_site_label_2
_geom_bond_distance
C1 C2 1.527(5)
C1 H1A 0.9600
C1 H1B 0.9600
C1 H1C 0.9600
C2 C3 1.490(5)
C2 H2A 0.9700
C2 H2B 0.9700
C3 C4 1.507(4)
C3 H3A 0.9700
C3 H3B 0.9700
C4 N1 1.472(3)
C4 H4A 0.9700
C4 H4B 0.9700
C5 C10 1.387(3)
C5 C6 1.392(3)
C5 N1 1.392(3)
C6 C7 1.370(3)
C6 H6 0.9300
C7 C8 1.395(4)
C7 H7 0.9300
C8 C9 1.374(3)
C8 H8 0.9300
C9 C10 1.392(3)
C9 H9 0.9300
C10 N2 1.399(3)
C11 N1 1.325(3)
C11 N2 1.330(3)
C11 H11 0.9300
C12 N2 1.465(3)
C12 C13 1.526(3)
C12 C25 1.550(3)
C12 H12 0.9800
C13 O1 1.197(3)
C13 O2 1.326(3)
C14 O2 1.463(3)
C14 C15 1.490(4)
C14 H14A 0.9700
C14 H14B 0.9700
C15 H15A 0.9600
C15 H15B 0.9600
C15 H15C 0.9600
C16 O3 1.254(3)
C16 C24 1.407(3)
C16 C17 1.505(3)
C17 C18 1.376(3)
C17 C22 1.384(3)
C18 C19 1.398(4)
C18 H18 0.9300
C19 C20 1.367(4)
C19 H19 0.9300
C20 C21 1.392(3)
C20 H20 0.9300
C21 C22 1.377(3)
C21 H21 0.9300
C22 C23 1.515(3)
C23 O4 1.247(3)
C23 C24 1.407(3)
C24 C25 1.501(3)
C25 C26 1.520(3)
C25 H25 0.9800
C26 C31 1.385(3)
C26 C27 1.392(3)
C27 C28 1.390(4)
C27 H27 0.9300
C28 C29 1.375(4)
C28 H28 0.9300
C29 C30 1.362(4)
C29 Cl1 1.745(3)
C30 C31 1.384(4)
C30 H30 0.9300
C31 H31 0.9300
O5 H5A 0.9571(10)
O5 H5B 0.9572(10)

loop_
_geom_hbond_atom_site_label_D
_geom_hbond_atom_site_label_H
_geom_hbond_atom_site_label_A
_geom_hbond_distance_DH
_geom_hbond_distance_HA
_geom_hbond_distance_DA
_geom_hbond_angle_DHA
O5 H5A O3 0.9571(10) 1.948(13) 2.812(3) 149(2)
